data_7249097
loop_
_publ_author_name
'Vaganova, Tamara'
'Gatilov, Yurij'
'Kryuchkova, Natalia'
'Pishchur, Denis'
'Malykhin, Evgenij'

_publ_section_title
;
 Competition of intermolecular interactions in the self-assembly of
 co-crystals of trifluoro-meta-arylenediamines (benzene, nitrobenzene,
 pyridine) with 12-, 15-, and 18-membered crown ethers
;
_journal_issue 34
_journal_name_full CrystEngComm
_journal_page_first 4602
_journal_page_last 4616
_journal_paper_doi 10.1039/D4CE00612G
_journal_volume 26
_journal_year 2024
_chemical_formula_moiety '2(C6 H4 F3 N3 O2), C10 H20 O5'
_chemical_formula_sum 'C22 H28 F6 N6 O9'
_chemical_formula_weight 634.50
_chemical_melting_point 362
_chemical_name_systematic
;
Co-crystal of 2,4-diaminotrifluoronitrobenzene and 15-crown-5, 2:1
;
_space_group_crystal_system triclinic
_space_group_IT_number 2
_space_group_name_Hall '-P 1'
_space_group_name_H-M_alt 'P -1'
_atom_sites_solution_hydrogens geom
_atom_sites_solution_primary direct
_atom_sites_solution_secondary difmap
_audit_creation_method SHELXL-2018/3
_audit_update_record
;
2024-06-14 deposited with the CCDC.	2024-07-22 downloaded from the CCDC.
;
_cell_angle_alpha 106.975(5)
_cell_angle_beta 108.550(4)
_cell_angle_gamma 90.001(5)
_cell_formula_units_Z 2
_cell_length_a 11.5203(14)
_cell_length_b 11.5359(15)
_cell_length_c 11.8617(17)
_cell_measurement_reflns_used 4613
_cell_measurement_temperature 296(2)
_cell_measurement_theta_max 25.05
_cell_measurement_theta_min 2.60
_cell_volume 1421.9(3)
_computing_cell_refinement 'Bruker SAINT'
_computing_data_collection 'Bruker APEX2'
_computing_data_reduction 'Bruker SAINT'
_computing_molecular_graphics 'Bruker SHELXTL'
_computing_publication_material 'Bruker SHELXTL'
_computing_structure_refinement 'SHELXL-2018/3 (Sheldrick, 2018)'
_computing_structure_solution 'SHELXT 2014/5 (Sheldrick, 2014)'
_diffrn_ambient_temperature 296(2)
_diffrn_measured_fraction_theta_full 0.996
_diffrn_measured_fraction_theta_max 0.990
_diffrn_measurement_device_type 'Bruker APEX-II CCD'
_diffrn_measurement_method '\f and \w scans'
_diffrn_radiation_type MoK\a
_diffrn_radiation_wavelength 0.71073
_diffrn_reflns_av_R_equivalents 0.0472
_diffrn_reflns_av_unetI/netI 0.0494
_diffrn_reflns_Laue_measured_fraction_full 0.996
_diffrn_reflns_Laue_measured_fraction_max 0.990
_diffrn_reflns_limit_h_max 13
_diffrn_reflns_limit_h_min -13
_diffrn_reflns_limit_k_max 13
_diffrn_reflns_limit_k_min -13
_diffrn_reflns_limit_l_max 14
_diffrn_reflns_limit_l_min -14
_diffrn_reflns_number 14729
_diffrn_reflns_point_group_measured_fraction_full 0.996
_diffrn_reflns_point_group_measured_fraction_max 0.990
_diffrn_reflns_theta_full 25.242
_diffrn_reflns_theta_max 25.593
_diffrn_reflns_theta_min 2.597
_exptl_absorpt_coefficient_mu 0.139
_exptl_absorpt_correction_T_max 0.9705
_exptl_absorpt_correction_T_min 0.9149
_exptl_absorpt_correction_type multi-scan
_exptl_absorpt_process_details SADABS-2016/2
_exptl_crystal_colour orange
_exptl_crystal_density_diffrn 1.482
_exptl_crystal_description needle
_exptl_crystal_F_000 656
_exptl_crystal_size_max 0.670
_exptl_crystal_size_mid 0.110
_exptl_crystal_size_min 0.070
_refine_diff_density_max 0.493
_refine_diff_density_min -0.367
_refine_diff_density_rms 0.060
_refine_ls_extinction_method none
_refine_ls_goodness_of_fit_ref 1.031
_refine_ls_hydrogen_treatment constr
_refine_ls_matrix_type full
_refine_ls_number_parameters 398
_refine_ls_number_reflns 5290
_refine_ls_number_restraints 4
_refine_ls_restrained_S_all 1.050
_refine_ls_R_factor_all 0.1015
_refine_ls_R_factor_gt 0.0635
_refine_ls_shift/su_max 0.000
_refine_ls_shift/su_mean 0.000
_refine_ls_structure_factor_coef Fsqd
_refine_ls_weighting_details 'w=1/[\s^2^(Fo^2^)+(0.0899P)^2^+1.2101P] where P=(Fo^2^+2Fc^2^)/3'
_refine_ls_weighting_scheme calc
_refine_ls_wR_factor_gt 0.1710
_refine_ls_wR_factor_ref 0.2010
_reflns_Friedel_coverage 0.000
_reflns_number_gt 3401
_reflns_number_total 5290
_reflns_threshold_expression 'I > 2\s(I)'
_cod_data_source_file d4ce00612g2.cif
_cod_data_source_block t701_1_2C15cr5
_cod_depositor_comments 'Adding full bibliography for 7249096--7249100.cif.'
_cod_database_code 7249097
_shelx_shelxl_version_number 2018/3
_shelx_space_group_comment
;
The symmetry employed for this shelxl refinement is uniquely defined
by the following loop, which should always be used as a source of
symmetry information in preference to the above space-group names.
They are only intended as comments.
;
_shelx_estimated_absorpt_t_min 0.913
_shelx_estimated_absorpt_t_max 0.990

loop_
_space_group_symop_operation_xyz
'x, y, z'
'-x, -y, -z'

loop_
_atom_site_label
_atom_site_type_symbol
_atom_site_fract_x
_atom_site_fract_y
_atom_site_fract_z
_atom_site_U_iso_or_equiv
_atom_site_adp_type
_atom_site_occupancy
_atom_site_site_symmetry_order
_atom_site_calc_flag
_atom_site_refinement_flags_posn
_atom_site_refinement_flags_adp
_atom_site_refinement_flags_occupancy
_atom_site_disorder_assembly
_atom_site_disorder_group
F1 F 1.15281(16) 0.18351(19) 0.53490(18) 0.0563(5) Uani 1 1 d . . . . .
N1 N 0.7503(3) 0.0893(2) 0.5451(3) 0.0551(8) Uani 1 1 d . . . . .
C1 C 0.8297(3) 0.1183(3) 0.4846(3) 0.0398(7) Uani 1 1 d . . . . .
O1 O 0.6396(3) 0.0647(3) 0.4883(3) 0.0948(10) Uani 1 1 d . . . . .
N2 N 1.0171(3) 0.1389(2) 0.6634(2) 0.0522(7) Uani 1 1 d . . . . .
H2A H 1.095960 0.152972 0.694879 0.063 Uiso 1 1 calc R U . . .
H2B H 0.975414 0.123822 0.707076 0.063 Uiso 1 1 calc R U . . .
F2 F 0.80688(18) 0.1573(2) 0.18453(19) 0.0672(6) Uani 1 1 d . . . . .
O2 O 0.7936(3) 0.0881(3) 0.6543(3) 0.0722(8) Uani 1 1 d . . . . .
C2 C 0.9589(3) 0.1403(2) 0.5457(3) 0.0365(7) Uani 1 1 d . . . . .
N3 N 1.0582(2) 0.1878(3) 0.2938(3) 0.0501(7) Uani 1 1 d . . . . .
H3A H 1.136761 0.197881 0.329197 0.060 Uiso 1 1 calc R U . . .
H3B H 1.026481 0.189678 0.218231 0.060 Uiso 1 1 calc R U . . .
F3 F 0.66052(17) 0.1105(2) 0.3005(2) 0.0787(7) Uani 1 1 d . . . . .
C3 C 1.0282(3) 0.1648(3) 0.4770(3) 0.0374(7) Uani 1 1 d . . . . .
C4 C 0.9846(3) 0.1690(2) 0.3566(3) 0.0357(6) Uani 1 1 d . . . . .
C5 C 0.8562(3) 0.1502(3) 0.3019(3) 0.0423(7) Uani 1 1 d . . . . .
C6 C 0.7814(3) 0.1255(3) 0.3621(3) 0.0458(8) Uani 1 1 d . . . . .
O3 O 0.3276(3) 0.1657(3) 0.7753(3) 0.0778(8) Uani 1 1 d . . . . .
F4 F 0.71781(18) 0.33226(17) 0.7494(2) 0.0666(6) Uani 1 1 d . . . . .
N4 N 0.3318(3) 0.2769(3) 0.8139(3) 0.0553(7) Uani 1 1 d . . . . .
O4 O 0.2503(3) 0.3240(3) 0.8513(3) 0.0889(10) Uani 1 1 d . . . . .
N5 N 0.5392(3) 0.1790(3) 0.7364(4) 0.0726(10) Uani 1 1 d . . . . .
H5A H 0.601964 0.154008 0.715530 0.087 Uiso 1 1 calc R U . . .
H5B H 0.482635 0.127256 0.731384 0.087 Uiso 1 1 calc R U . . .
F5 F 0.52190(19) 0.67444(17) 0.8895(2) 0.0656(6) Uani 1 1 d . . . . .
N6 N 0.7181(3) 0.5795(2) 0.8258(3) 0.0539(7) Uani 1 1 d . . . . .
H6A H 0.778835 0.549079 0.804287 0.065 Uiso 1 1 calc R U . . .
H6B H 0.716488 0.657230 0.849950 0.065 Uiso 1 1 calc R U . . .
F6 F 0.33878(18) 0.5342(2) 0.8840(2) 0.0690(6) Uani 1 1 d . . . . .
C7 C 0.4300(3) 0.3515(3) 0.8138(3) 0.0417(7) Uani 1 1 d . . . . .
C8 C 0.5295(3) 0.2997(3) 0.7771(3) 0.0434(7) Uani 1 1 d . . . . .
C9 C 0.6218(3) 0.3808(3) 0.7843(3) 0.0427(7) Uani 1 1 d . . . . .
C10 C 0.6259(3) 0.5058(3) 0.8218(3) 0.0377(7) Uani 1 1 d . . . . .
C11 C 0.5242(3) 0.5520(3) 0.8541(3) 0.0404(7) Uani 1 1 d . . . . .
C12 C 0.4311(3) 0.4790(3) 0.8512(3) 0.0431(7) Uani 1 1 d . . . . .
O5 O 0.7226(2) 0.8312(2) 0.8269(2) 0.0596(6) Uani 1 1 d . . . A 1
O6 O 0.9639(2) 0.8033(2) 0.9584(2) 0.0638(7) Uani 1 1 d . . . A 1
O7 O 0.9755(3) 0.5625(3) 0.8247(3) 0.1004(11) Uani 1 1 d . . . A 1
O8 O 0.8214(7) 0.5018(9) 0.6055(6) 0.094(3) Uani 0.502(13) 1 d D . P A 1
O9 O 0.6826(2) 0.6999(3) 0.5788(3) 0.0694(7) Uani 1 1 d . . . A 1
C13 C 0.7989(4) 0.9269(3) 0.9257(4) 0.0660(11) Uani 1 1 d . . . A 1
H13A H 0.749796 0.980631 0.966664 0.079 Uiso 1 1 calc R U . A 1
H13B H 0.844036 0.973733 0.894318 0.079 Uiso 1 1 calc R U . A 1
C14 C 0.8871(4) 0.8743(3) 1.0169(3) 0.0602(9) Uani 1 1 d . . . A 1
H14A H 0.936739 0.939501 1.089280 0.072 Uiso 1 1 calc R U . A 1
H14B H 0.841788 0.824045 1.044809 0.072 Uiso 1 1 calc R U . A 1
C15 C 1.0203(4) 0.7196(4) 1.0176(4) 0.0741(12) Uani 1 1 d . . . A 1
H15A H 0.960545 0.678199 1.038544 0.089 Uiso 1 1 calc R U . A 1
H15B H 1.085808 0.761856 1.094423 0.089 Uiso 1 1 calc R U . A 1
C16 C 1.0722(4) 0.6279(4) 0.9316(4) 0.0727(11) Uani 1 1 d . . . A 1
H16A H 1.129675 0.669405 0.908116 0.087 Uiso 1 1 calc R U . A 1
H16B H 1.115947 0.572491 0.973925 0.087 Uiso 1 1 calc R U . A 1
C17 C 1.0106(5) 0.4908(5) 0.7287(6) 0.1073(19) Uani 0.5 1 d . . P A 1
H17A H 1.036771 0.416538 0.747150 0.129 Uiso 1 1 calc R U . A 1
H17B H 1.080747 0.533526 0.724227 0.129 Uiso 1 1 calc R U . A 1
C18 C 0.9161(7) 0.4597(5) 0.6105(6) 0.1028(18) Uani 0.502(13) 1 d D . P A 1
H18A H 0.947968 0.483705 0.553280 0.123 Uiso 0.502(13) 1 calc R U P A 1
H18B H 0.898984 0.371637 0.579742 0.123 Uiso 0.502(13) 1 calc R U P A 1
C19 C 0.7549(6) 0.5227(6) 0.4779(6) 0.130(3) Uani 0.502(13) 1 d D . P A 1
H19A H 0.805810 0.576188 0.458925 0.156 Uiso 0.502(13) 1 calc R U P A 1
H19B H 0.730205 0.446434 0.410251 0.156 Uiso 0.502(13) 1 calc R U P A 1
C20 C 0.6523(4) 0.5782(4) 0.5012(4) 0.0827(13) Uani 0.5 1 d . . P A 1
H20A H 0.616168 0.531890 0.540329 0.099 Uiso 1 1 calc R U . A 1
H20B H 0.590925 0.575750 0.422249 0.099 Uiso 1 1 calc R U . A 1
C21 C 0.5879(3) 0.7533(4) 0.6182(4) 0.0700(11) Uani 1 1 d . . . A 1
H21A H 0.546527 0.696564 0.642740 0.084 Uiso 1 1 calc R U . A 1
H21B H 0.528044 0.774414 0.550507 0.084 Uiso 1 1 calc R U . A 1
C22 C 0.6423(3) 0.8660(3) 0.7272(4) 0.0632(10) Uani 1 1 d . . . A 1
H22A H 0.687117 0.921024 0.703858 0.076 Uiso 1 1 calc R U . A 1
H22B H 0.577316 0.907709 0.752581 0.076 Uiso 1 1 calc R U . A 1
O8A O 0.8690(6) 0.5507(5) 0.5549(6) 0.067(3) Uani 0.498(13) 1 d D . P A 2
C17A C 1.0106(5) 0.4908(5) 0.7287(6) 0.1073(19) Uani 0.5 1 d . . P A 2
C18A C 0.9161(7) 0.4597(5) 0.6105(6) 0.1028(18) Uani 0.498(13) 1 d D . P A 2
H18C H 0.946095 0.400903 0.551818 0.123 Uiso 0.498(13) 1 calc R U P A 2
H18D H 0.847115 0.417618 0.617662 0.123 Uiso 0.498(13) 1 calc R U P A 2
C19A C 0.7549(6) 0.5227(6) 0.4779(6) 0.130(3) Uani 0.498(13) 1 d D . P A 2
H19C H 0.736329 0.436087 0.461342 0.156 Uiso 0.498(13) 1 calc R U P A 2
H19D H 0.755832 0.532940 0.399868 0.156 Uiso 0.498(13) 1 calc R U P A 2
C20A C 0.6523(4) 0.5782(4) 0.5012(4) 0.0827(13) Uani 0.5 1 d . . P A 2

loop_
_atom_site_aniso_label
_atom_site_aniso_U_11
_atom_site_aniso_U_22
_atom_site_aniso_U_33
_atom_site_aniso_U_23
_atom_site_aniso_U_13
_atom_site_aniso_U_12
F1 0.0381(10) 0.0805(14) 0.0544(12) 0.0301(10) 0.0124(8) -0.0032(9)
N1 0.0582(19) 0.0426(15) 0.077(2) 0.0139(15) 0.0425(17) 0.0031(13)
C1 0.0432(16) 0.0329(15) 0.0511(19) 0.0102(13) 0.0288(15) 0.0014(12)
O1 0.0546(17) 0.128(3) 0.121(3) 0.047(2) 0.0479(18) -0.0004(17)
N2 0.0615(17) 0.0576(17) 0.0417(16) 0.0175(13) 0.0207(13) -0.0061(13)
F2 0.0570(12) 0.0923(16) 0.0490(12) 0.0276(11) 0.0078(10) 0.0027(11)
O2 0.088(2) 0.0750(18) 0.073(2) 0.0245(15) 0.0520(16) -0.0011(14)
C2 0.0479(17) 0.0242(13) 0.0383(16) 0.0052(12) 0.0198(14) 0.0003(12)
N3 0.0445(15) 0.0682(18) 0.0456(16) 0.0233(14) 0.0206(13) 0.0039(13)
F3 0.0349(10) 0.1125(19) 0.0870(16) 0.0365(14) 0.0128(10) 0.0011(11)
C3 0.0340(15) 0.0358(15) 0.0421(17) 0.0103(13) 0.0137(13) -0.0011(12)
C4 0.0405(16) 0.0308(14) 0.0379(16) 0.0084(12) 0.0178(13) 0.0020(12)
C5 0.0456(17) 0.0435(17) 0.0370(17) 0.0129(14) 0.0125(14) 0.0046(13)
C6 0.0327(15) 0.0450(17) 0.058(2) 0.0113(15) 0.0163(15) 0.0034(13)
O3 0.0702(18) 0.0600(18) 0.104(2) 0.0242(16) 0.0311(16) -0.0177(14)
F4 0.0607(12) 0.0500(11) 0.1084(18) 0.0256(11) 0.0529(12) 0.0148(9)
N4 0.0419(16) 0.070(2) 0.0551(18) 0.0259(16) 0.0116(14) -0.0079(14)
O4 0.0567(16) 0.098(2) 0.131(3) 0.040(2) 0.0517(19) -0.0004(15)
N5 0.078(2) 0.0407(16) 0.116(3) 0.0229(17) 0.057(2) 0.0029(15)
F5 0.0724(13) 0.0416(11) 0.0886(16) 0.0127(10) 0.0414(12) 0.0109(9)
N6 0.0531(16) 0.0410(15) 0.075(2) 0.0141(14) 0.0352(15) -0.0016(12)
F6 0.0508(11) 0.0736(14) 0.0912(16) 0.0213(12) 0.0388(11) 0.0153(10)
C7 0.0360(15) 0.0490(18) 0.0428(17) 0.0179(14) 0.0130(13) -0.0058(13)
C8 0.0453(17) 0.0375(16) 0.0503(19) 0.0157(14) 0.0179(15) 0.0021(13)
C9 0.0378(16) 0.0453(17) 0.0535(19) 0.0183(15) 0.0238(14) 0.0078(13)
C10 0.0383(15) 0.0385(16) 0.0383(16) 0.0141(13) 0.0131(13) -0.0004(12)
C11 0.0447(17) 0.0370(16) 0.0396(17) 0.0109(13) 0.0151(14) 0.0051(13)
C12 0.0355(15) 0.0557(19) 0.0401(17) 0.0153(15) 0.0146(13) 0.0092(14)
O5 0.0611(15) 0.0461(13) 0.0722(17) 0.0190(12) 0.0225(13) -0.0021(11)
O6 0.0695(16) 0.0739(17) 0.0573(15) 0.0273(13) 0.0273(13) 0.0136(13)
O7 0.074(2) 0.111(3) 0.095(2) -0.001(2) 0.0293(19) 0.0229(18)
O8 0.080(5) 0.131(7) 0.073(5) 0.028(4) 0.033(4) 0.032(4)
O9 0.0516(14) 0.0775(18) 0.0779(19) 0.0210(15) 0.0228(13) 0.0026(13)
C13 0.071(2) 0.045(2) 0.080(3) -0.0004(19) 0.040(2) 0.0019(18)
C14 0.073(2) 0.056(2) 0.047(2) 0.0011(17) 0.0262(18) -0.0045(18)
C15 0.082(3) 0.082(3) 0.052(2) 0.030(2) 0.005(2) 0.003(2)
C16 0.058(2) 0.087(3) 0.073(3) 0.034(2) 0.013(2) 0.018(2)
C17 0.085(3) 0.102(4) 0.120(5) 0.005(3) 0.040(3) 0.047(3)
C18 0.155(6) 0.072(3) 0.105(4) 0.023(3) 0.079(4) 0.049(3)
C19 0.107(4) 0.108(4) 0.108(5) -0.031(4) 0.004(4) 0.021(4)
C20 0.069(3) 0.093(3) 0.055(2) -0.006(2) 0.005(2) -0.012(2)
C21 0.0417(19) 0.090(3) 0.084(3) 0.044(3) 0.0136(19) 0.0135(19)
C22 0.0486(19) 0.059(2) 0.093(3) 0.038(2) 0.024(2) 0.0175(17)
O8A 0.075(4) 0.054(3) 0.064(4) 0.011(3) 0.018(3) 0.014(3)
C17A 0.085(3) 0.102(4) 0.120(5) 0.005(3) 0.040(3) 0.047(3)
C18A 0.155(6) 0.072(3) 0.105(4) 0.023(3) 0.079(4) 0.049(3)
C19A 0.107(4) 0.108(4) 0.108(5) -0.031(4) 0.004(4) 0.021(4)
C20A 0.069(3) 0.093(3) 0.055(2) -0.006(2) 0.005(2) -0.012(2)

loop_
_atom_type_symbol
_atom_type_description
_atom_type_scat_dispersion_real
_atom_type_scat_dispersion_imag
_atom_type_scat_source
C C 0.0033 0.0016 'International Tables Vol C Tables 4.2.6.8 and 6.1.1.4'
H H 0.0000 0.0000 'International Tables Vol C Tables 4.2.6.8 and 6.1.1.4'
N N 0.0061 0.0033 'International Tables Vol C Tables 4.2.6.8 and 6.1.1.4'
O O 0.0106 0.0060 'International Tables Vol C Tables 4.2.6.8 and 6.1.1.4'
F F 0.0171 0.0103 'International Tables Vol C Tables 4.2.6.8 and 6.1.1.4'

loop_
_geom_angle_atom_site_label_1
_geom_angle_atom_site_label_2
_geom_angle_atom_site_label_3
_geom_angle
_geom_angle_site_symmetry_1
_geom_angle_site_symmetry_3
_geom_angle_publ_flag
O1 N1 O2 120.5(3) . . ?
O1 N1 C1 119.9(3) . . ?
O2 N1 C1 119.7(3) . . ?
C6 C1 C2 118.5(3) . . ?
C6 C1 N1 120.5(3) . . ?
C2 C1 N1 121.0(3) . . ?
C2 N2 H2A 120.0 . . ?
C2 N2 H2B 120.0 . . ?
H2A N2 H2B 120.0 . . ?
N2 C2 C3 119.0(3) . . ?
N2 C2 C1 124.8(3) . . ?
C3 C2 C1 116.3(3) . . ?
C4 N3 H3A 120.0 . . ?
C4 N3 H3B 120.0 . . ?
H3A N3 H3B 120.0 . . ?
F1 C3 C4 117.0(2) . . ?
F1 C3 C2 116.3(3) . . ?
C4 C3 C2 126.7(3) . . ?
N3 C4 C3 123.3(3) . . ?
N3 C4 C5 122.0(3) . . ?
C3 C4 C5 114.7(3) . . ?
F2 C5 C6 119.8(3) . . ?
F2 C5 C4 117.6(3) . . ?
C6 C5 C4 122.5(3) . . ?
F3 C6 C5 116.9(3) . . ?
F3 C6 C1 121.9(3) . . ?
C5 C6 C1 121.2(3) . . ?
O4 N4 O3 119.9(3) . . ?
O4 N4 C7 119.9(3) . . ?
O3 N4 C7 120.3(3) . . ?
C8 N5 H5A 120.0 . . ?
C8 N5 H5B 120.0 . . ?
H5A N5 H5B 120.0 . . ?
C10 N6 H6A 120.0 . . ?
C10 N6 H6B 120.0 . . ?
H6A N6 H6B 120.0 . . ?
C12 C7 N4 120.3(3) . . ?
C12 C7 C8 118.4(3) . . ?
N4 C7 C8 121.2(3) . . ?
N5 C8 C9 118.8(3) . . ?
N5 C8 C7 124.9(3) . . ?
C9 C8 C7 116.3(3) . . ?
F4 C9 C10 116.7(3) . . ?
F4 C9 C8 116.9(3) . . ?
C10 C9 C8 126.4(3) . . ?
N6 C10 C9 123.4(3) . . ?
N6 C10 C11 121.6(3) . . ?
C9 C10 C11 114.9(3) . . ?
C12 C11 F5 120.0(3) . . ?
C12 C11 C10 122.3(3) . . ?
F5 C11 C10 117.7(3) . . ?
F6 C12 C11 116.7(3) . . ?
F6 C12 C7 121.7(3) . . ?
C11 C12 C7 121.6(3) . . ?
C13 O5 C22 115.1(3) . . ?
C15 O6 C14 113.8(3) . . ?
C17 O7 C16 115.2(4) . . ?
C18 O8 C19 113.0(7) . . ?
C21 O9 C20 114.8(3) . . ?
O5 C13 C14 108.6(3) . . ?
O5 C13 H13A 110.0 . . ?
C14 C13 H13A 110.0 . . ?
O5 C13 H13B 110.0 . . ?
C14 C13 H13B 110.0 . . ?
H13A C13 H13B 108.4 . . ?
O6 C14 C13 109.3(3) . . ?
O6 C14 H14A 109.8 . . ?
C13 C14 H14A 109.8 . . ?
O6 C14 H14B 109.8 . . ?
C13 C14 H14B 109.8 . . ?
H14A C14 H14B 108.3 . . ?
O6 C15 C16 109.4(3) . . ?
O6 C15 H15A 109.8 . . ?
C16 C15 H15A 109.8 . . ?
O6 C15 H15B 109.8 . . ?
C16 C15 H15B 109.8 . . ?
H15A C15 H15B 108.2 . . ?
O7 C16 C15 109.0(3) . . ?
O7 C16 H16A 109.9 . . ?
C15 C16 H16A 109.9 . . ?
O7 C16 H16B 109.9 . . ?
C15 C16 H16B 109.9 . . ?
H16A C16 H16B 108.3 . . ?
O7 C17 C18 113.6(4) . . ?
O7 C17 H17A 108.8 . . ?
C18 C17 H17A 108.8 . . ?
O7 C17 H17B 108.8 . . ?
C18 C17 H17B 108.8 . . ?
H17A C17 H17B 107.7 . . ?
O8 C18 C17 117.7(5) . . ?
O8 C18 H18A 107.9 . . ?
C17 C18 H18A 107.9 . . ?
O8 C18 H18B 107.9 . . ?
C17 C18 H18B 107.9 . . ?
H18A C18 H18B 107.2 . . ?
C20 C19 O8 100.6(5) . . ?
C20 C19 H19A 111.7 . . ?
O8 C19 H19A 111.7 . . ?
C20 C19 H19B 111.7 . . ?
O8 C19 H19B 111.7 . . ?
H19A C19 H19B 109.4 . . ?
C19 C20 O9 112.8(4) . . ?
C19 C20 H20A 109.0 . . ?
O9 C20 H20A 109.0 . . ?
C19 C20 H20B 109.0 . . ?
O9 C20 H20B 109.0 . . ?
H20A C20 H20B 107.8 . . ?
O9 C21 C22 108.6(3) . . ?
O9 C21 H21A 110.0 . . ?
C22 C21 H21A 110.0 . . ?
O9 C21 H21B 110.0 . . ?
C22 C21 H21B 110.0 . . ?
H21A C21 H21B 108.4 . . ?
O5 C22 C21 108.5(3) . . ?
O5 C22 H22A 110.0 . . ?
C21 C22 H22A 110.0 . . ?
O5 C22 H22B 110.0 . . ?
C21 C22 H22B 110.0 . . ?
H22A C22 H22B 108.4 . . ?
C19A O8A C18A 114.1(6) . . ?
O8A C18A C17A 120.7(5) . . ?
O8A C18A H18C 107.1 . . ?
C17A C18A H18C 107.1 . . ?
O8A C18A H18D 107.1 . . ?
C17A C18A H18D 107.1 . . ?
H18C C18A H18D 106.8 . . ?
O8A C19A C20A 125.0(5) . . ?
O8A C19A H19C 106.1 . . ?
C20A C19A H19C 106.1 . . ?
O8A C19A H19D 106.1 . . ?
C20A C19A H19D 106.1 . . ?
H19C C19A H19D 106.3 . . ?

loop_
_geom_bond_atom_site_label_1
_geom_bond_atom_site_label_2
_geom_bond_distance
_geom_bond_site_symmetry_2
_geom_bond_publ_flag
F1 C3 1.365(3) . ?
N1 O1 1.225(4) . ?
N1 O2 1.235(4) . ?
N1 C1 1.422(4) . ?
C1 C6 1.409(5) . ?
C1 C2 1.418(4) . ?
N2 C2 1.348(4) . ?
N2 H2A 0.8600 . ?
N2 H2B 0.8600 . ?
F2 C5 1.353(4) . ?
C2 C3 1.390(4) . ?
N3 C4 1.348(4) . ?
N3 H3A 0.8600 . ?
N3 H3B 0.8600 . ?
F3 C6 1.335(3) . ?
C3 C4 1.371(4) . ?
C4 C5 1.402(4) . ?
C5 C6 1.357(4) . ?
O3 N4 1.226(4) . ?
F4 C9 1.366(3) . ?
N4 O4 1.223(4) . ?
N4 C7 1.422(4) . ?
N5 C8 1.351(4) . ?
N5 H5A 0.8600 . ?
N5 H5B 0.8600 . ?
F5 C11 1.354(3) . ?
N6 C10 1.341(4) . ?
N6 H6A 0.8600 . ?
N6 H6B 0.8600 . ?
F6 C12 1.344(3) . ?
C7 C12 1.406(4) . ?
C7 C8 1.424(4) . ?
C8 C9 1.382(4) . ?
C9 C10 1.375(4) . ?
C10 C11 1.403(4) . ?
C11 C12 1.349(4) . ?
O5 C13 1.398(4) . ?
O5 C22 1.413(4) . ?
O6 C15 1.397(5) . ?
O6 C14 1.411(4) . ?
O7 C17 1.373(6) . ?
O7 C16 1.400(5) . ?
O8 C18 1.186(7) . ?
O8 C19 1.553(9) . ?
O9 C21 1.394(5) . ?
O9 C20 1.408(5) . ?
C13 C14 1.501(6) . ?
C13 H13A 0.9700 . ?
C13 H13B 0.9700 . ?
C14 H14A 0.9700 . ?
C14 H14B 0.9700 . ?
C15 C16 1.509(6) . ?
C15 H15A 0.9700 . ?
C15 H15B 0.9700 . ?
C16 H16A 0.9700 . ?
C16 H16B 0.9700 . ?
C17 C18 1.419(8) . ?
C17 H17A 0.9700 . ?
C17 H17B 0.9700 . ?
C18 H18A 0.9700 . ?
C18 H18B 0.9700 . ?
C19 C20 1.410(7) . ?
C19 H19A 0.9700 . ?
C19 H19B 0.9700 . ?
C20 H20A 0.9700 . ?
C20 H20B 0.9700 . ?
C21 C22 1.502(6) . ?
C21 H21A 0.9700 . ?
C21 H21B 0.9700 . ?
C22 H22A 0.9700 . ?
C22 H22B 0.9700 . ?
O8A C19A 1.315(7) . ?
O8A C18A 1.417(8) . ?
C17A C18A 1.419(8) . ?
C18A H18C 0.9700 . ?
C18A H18D 0.9700 . ?
C19A C20A 1.410(7) . ?
C19A H19C 0.9700 . ?
C19A H19D 0.9700 . ?

loop_
_geom_torsion_atom_site_label_1
_geom_torsion_atom_site_label_2
_geom_torsion_atom_site_label_3
_geom_torsion_atom_site_label_4
_geom_torsion
_geom_torsion_site_symmetry_1
_geom_torsion_site_symmetry_2
_geom_torsion_site_symmetry_3
_geom_torsion_site_symmetry_4
_geom_torsion_publ_flag
O1 N1 C1 C6 3.5(5) . . . . ?
O2 N1 C1 C6 -177.1(3) . . . . ?
O1 N1 C1 C2 -176.4(3) . . . . ?
O2 N1 C1 C2 3.0(4) . . . . ?
C6 C1 C2 N2 178.6(3) . . . . ?
N1 C1 C2 N2 -1.6(4) . . . . ?
C6 C1 C2 C3 -1.4(4) . . . . ?
N1 C1 C2 C3 178.4(3) . . . . ?
N2 C2 C3 F1 1.3(4) . . . . ?
C1 C2 C3 F1 -178.7(2) . . . . ?
N2 C2 C3 C4 179.5(3) . . . . ?
C1 C2 C3 C4 -0.5(4) . . . . ?
F1 C3 C4 N3 1.5(4) . . . . ?
C2 C3 C4 N3 -176.8(3) . . . . ?
F1 C3 C4 C5 -179.5(2) . . . . ?
C2 C3 C4 C5 2.3(4) . . . . ?
N3 C4 C5 F2 -3.1(4) . . . . ?
C3 C4 C5 F2 177.8(3) . . . . ?
N3 C4 C5 C6 176.9(3) . . . . ?
C3 C4 C5 C6 -2.2(4) . . . . ?
F2 C5 C6 F3 -0.6(4) . . . . ?
C4 C5 C6 F3 179.4(3) . . . . ?
F2 C5 C6 C1 -179.6(3) . . . . ?
C4 C5 C6 C1 0.4(5) . . . . ?
C2 C1 C6 F3 -177.4(3) . . . . ?
N1 C1 C6 F3 2.7(5) . . . . ?
C2 C1 C6 C5 1.5(4) . . . . ?
N1 C1 C6 C5 -178.4(3) . . . . ?
O4 N4 C7 C12 -2.9(5) . . . . ?
O3 N4 C7 C12 176.3(3) . . . . ?
O4 N4 C7 C8 176.6(3) . . . . ?
O3 N4 C7 C8 -4.2(5) . . . . ?
C12 C7 C8 N5 -178.4(3) . . . . ?
N4 C7 C8 N5 2.1(5) . . . . ?
C12 C7 C8 C9 1.4(4) . . . . ?
N4 C7 C8 C9 -178.1(3) . . . . ?
N5 C8 C9 F4 -0.2(5) . . . . ?
C7 C8 C9 F4 -180.0(3) . . . . ?
N5 C8 C9 C10 179.0(3) . . . . ?
C7 C8 C9 C10 -0.8(5) . . . . ?
F4 C9 C10 N6 -0.4(5) . . . . ?
C8 C9 C10 N6 -179.5(3) . . . . ?
F4 C9 C10 C11 178.6(3) . . . . ?
C8 C9 C10 C11 -0.6(5) . . . . ?
N6 C10 C11 C12 -179.6(3) . . . . ?
C9 C10 C11 C12 1.4(4) . . . . ?
N6 C10 C11 F5 0.2(4) . . . . ?
C9 C10 C11 F5 -178.8(3) . . . . ?
F5 C11 C12 F6 0.3(4) . . . . ?
C10 C11 C12 F6 -179.9(3) . . . . ?
F5 C11 C12 C7 179.4(3) . . . . ?
C10 C11 C12 C7 -0.8(5) . . . . ?
N4 C7 C12 F6 -2.2(5) . . . . ?
C8 C7 C12 F6 178.3(3) . . . . ?
N4 C7 C12 C11 178.8(3) . . . . ?
C8 C7 C12 C11 -0.7(5) . . . . ?
C22 O5 C13 C14 -174.1(3) . . . . ?
C15 O6 C14 C13 -160.1(3) . . . . ?
O5 C13 C14 O6 63.8(4) . . . . ?
C14 O6 C15 C16 165.4(3) . . . . ?
C17 O7 C16 C15 169.1(4) . . . . ?
O6 C15 C16 O7 -63.1(5) . . . . ?
C16 O7 C17 C18 -159.7(5) . . . . ?
C19 O8 C18 C17 149.2(6) . . . . ?
O7 C17 C18 O8 3.4(10) . . . . ?
C18 O8 C19 C20 -176.8(8) . . . . ?
O8 C19 C20 O9 74.5(6) . . . . ?
C21 O9 C20 C19 -171.7(5) . . . . ?
C20 O9 C21 C22 163.5(3) . . . . ?
C13 O5 C22 C21 167.6(3) . . . . ?
O9 C21 C22 O5 -63.5(4) . . . . ?
C19A O8A C18A C17A -153.2(6) . . . . ?
C18A O8A C19A C20A 109.6(8) . . . . ?
